data_7034856
loop_
_publ_author_name
'Jevtovikj, Ivana'
'Manzini, Simone'
'Hanauer, Matthias'
'Rominger, Frank'
'Schaub, Thomas'

_publ_section_title
;
 Investigations on the catalytic carboxylation of olefins with CO2 towards
 \a,\b-unsaturated carboxylic acid salts: characterization of
 intermediates and ligands as well as substrate effects.
;
_journal_issue 24
_journal_name_full 'Dalton transactions (Cambridge, England : 2003)'
_journal_page_first 11083
_journal_page_last 11094
_journal_paper_doi 10.1039/c5dt01040c
_journal_volume 44
_journal_year 2015
_chemical_formula_sum 'C19 H40 Ni O3 P2'
_chemical_formula_weight 437.16
_chemical_name_common 'dtbpe carbonate in manuscript'
_chemical_name_systematic
; 
 ? 
;
_space_group_crystal_system monoclinic
_space_group_IT_number 14
_space_group_name_Hall '-P 2ybc'
_space_group_name_H-M_alt 'P 1 21/c 1'
_symmetry_space_group_name_Hall '-P 2ybc'
_symmetry_space_group_name_H-M 'P 1 21/c 1'
_atom_sites_solution_hydrogens geom
_audit_creation_method SHELXL-2014
_audit_update_record
;
2015-03-05 deposited with the CCDC.
2015-05-05 downloaded from the CCDC.
;
_cell_angle_alpha 90
_cell_angle_beta 106.4993(14)
_cell_angle_gamma 90
_cell_formula_units_Z 4
_cell_length_a 9.9880(9)
_cell_length_b 14.3032(12)
_cell_length_c 16.3855(13)
_cell_measurement_reflns_used 3594
_cell_measurement_temperature 200(2)
_cell_measurement_theta_max 26.66
_cell_measurement_theta_min 2.56
_cell_volume 2244.5(3)
_computing_cell_refinement 'Bruker SAINT'
_computing_data_collection 'Bruker APEX2'
_computing_data_reduction 'Bruker SAINT'
_computing_molecular_graphics 'Bruker SHELXTL'
_computing_publication_material 'Bruker SHELXTL'
_computing_structure_refinement 'SHELXL-2014 (Sheldrick, 2014)'
_computing_structure_solution 'SHELXS-97 (Sheldrick 2008)'
_diffrn_ambient_temperature 200(2)
_diffrn_measured_fraction_theta_full 1.000
_diffrn_measured_fraction_theta_max 0.998
_diffrn_measurement_device_type 'Bruker APEX-II Quazar area detector'
_diffrn_measurement_method '\f and \w scans'
_diffrn_radiation_type MoK\a
_diffrn_radiation_wavelength 0.71073
_diffrn_reflns_av_R_equivalents 0.0581
_diffrn_reflns_av_unetI/netI 0.0710
_diffrn_reflns_laue_measured_fraction_full 1.000
_diffrn_reflns_laue_measured_fraction_max 0.998
_diffrn_reflns_limit_h_max 13
_diffrn_reflns_limit_h_min -13
_diffrn_reflns_limit_k_max 19
_diffrn_reflns_limit_k_min -19
_diffrn_reflns_limit_l_max 22
_diffrn_reflns_limit_l_min -22
_diffrn_reflns_number 19179
_diffrn_reflns_point_group_measured_fraction_full 1.000
_diffrn_reflns_point_group_measured_fraction_max 0.998
_diffrn_reflns_theta_full 25.242
_diffrn_reflns_theta_max 29.612
_diffrn_reflns_theta_min 1.925
_diffrn_source 'ImuS microsource'
_exptl_absorpt_coefficient_mu 1.021
_exptl_absorpt_correction_T_max 0.9632
_exptl_absorpt_correction_T_min 0.8619
_exptl_absorpt_correction_type multi-scan
_exptl_absorpt_process_details
;
Sheldrick, G. M. (2008). <i>SADABS</i>. University of G\"ottingen, Germany.
;
_exptl_crystal_colour yellow
_exptl_crystal_density_diffrn 1.294
_exptl_crystal_description plate
_exptl_crystal_F_000 944
_exptl_crystal_size_max 0.170
_exptl_crystal_size_mid 0.070
_exptl_crystal_size_min 0.040
_refine_diff_density_max 0.527
_refine_diff_density_min -0.376
_refine_diff_density_rms 0.087
_refine_ls_extinction_method none
_refine_ls_goodness_of_fit_ref 1.037
_refine_ls_hydrogen_treatment constr
_refine_ls_matrix_type full
_refine_ls_number_parameters 238
_refine_ls_number_reflns 6295
_refine_ls_number_restraints 0
_refine_ls_restrained_S_all 1.037
_refine_ls_R_factor_all 0.0843
_refine_ls_R_factor_gt 0.0496
_refine_ls_shift/su_max 0.001
_refine_ls_shift/su_mean 0.000
_refine_ls_structure_factor_coef Fsqd
_refine_ls_weighting_details 'w=1/[\s^2^(Fo^2^)+(0.0413P)^2^+0.3936P] where P=(Fo^2^+2Fc^2^)/3'
_refine_ls_weighting_scheme calc
_refine_ls_wR_factor_gt 0.0983
_refine_ls_wR_factor_ref 0.1111
_reflns_Friedel_coverage 0.000
_reflns_number_gt 4243
_reflns_number_total 6295
_reflns_threshold_expression 'I > 2\s(I)'
_cod_data_source_file c5dt01040c2.cif
_cod_data_source_block ij20
_cod_depositor_comments 'Adding full bibliography for 7034853--7034856.cif.'
_cod_original_cell_volume 2244.4(3)
_cod_database_code 7034856
_shelx_space_group_comment
; 
The symmetry employed for this shelxl refinement is uniquely defined 
by the following loop, which should always be used as a source of 
symmetry information in preference to the above space-group names. 
They are only intended as comments. 
;
_shelx_estimated_absorpt_t_min 0.846
_shelx_estimated_absorpt_t_max 0.960
_shelxl_version_number 2014-3

loop_
_space_group_symop_operation_xyz
'x, y, z'
'-x, y+1/2, -z+1/2'
'-x, -y, -z'
'x, -y-1/2, z-1/2'

loop_
_atom_site_label
_atom_site_type_symbol
_atom_site_fract_x
_atom_site_fract_y
_atom_site_fract_z
_atom_site_U_iso_or_equiv
_atom_site_adp_type
_atom_site_occupancy
_atom_site_site_symmetry_order
_atom_site_calc_flag
_atom_site_refinement_flags_posn
_atom_site_refinement_flags_adp
Ni1 Ni 0.53040(3) 0.78243(2) 0.30565(2) 0.01877(10) Uani 1 1 d . .
P1 P 0.61783(7) 0.72689(5) 0.43345(4) 0.01867(15) Uani 1 1 d . .
P2 P 0.32735(7) 0.72663(5) 0.30211(4) 0.01937(15) Uani 1 1 d . .
C1 C 0.6108(3) 0.86924(18) 0.21153(17) 0.0238(6) Uani 1 1 d . .
O1 O 0.48191(19) 0.83983(13) 0.19786(11) 0.0279(4) Uani 1 1 d . .
O2 O 0.68901(19) 0.83976(13) 0.28633(11) 0.0280(4) Uani 1 1 d . .
O3 O 0.6525(2) 0.91674(13) 0.16134(12) 0.0314(5) Uani 1 1 d . .
C9 C 0.4709(3) 0.68598(19) 0.47143(16) 0.0225(6) Uani 1 1 d . .
H9A H 0.5032 0.6349 0.5131 0.027 Uiso 1 1 calc R U
H9B H 0.4376 0.7379 0.5005 0.027 Uiso 1 1 calc R U
C10 C 0.3495(3) 0.65045(19) 0.39648(16) 0.0239(6) Uani 1 1 d . .
H10A H 0.2620 0.6499 0.4135 0.029 Uiso 1 1 calc R U
H10B H 0.3690 0.5857 0.3819 0.029 Uiso 1 1 calc R U
C11 C 0.7024(3) 0.82410(19) 0.50741(16) 0.0247(6) Uani 1 1 d . .
C12 C 0.6019(3) 0.90772(19) 0.4867(2) 0.0355(7) Uani 1 1 d . .
H12A H 0.6464 0.9623 0.5196 0.053 Uiso 1 1 calc R U
H12B H 0.5161 0.8924 0.5016 0.053 Uiso 1 1 calc R U
H12C H 0.5791 0.9218 0.4258 0.053 Uiso 1 1 calc R U
C13 C 0.7257(3) 0.8014(2) 0.60165(17) 0.0321(7) Uani 1 1 d . .
H13A H 0.7629 0.8566 0.6360 0.048 Uiso 1 1 calc R U
H13B H 0.7924 0.7497 0.6180 0.048 Uiso 1 1 calc R U
H13C H 0.6368 0.7833 0.6113 0.048 Uiso 1 1 calc R U
C14 C 0.8384(3) 0.8539(2) 0.4891(2) 0.0381(8) Uani 1 1 d . .
H14A H 0.8749 0.9103 0.5218 0.057 Uiso 1 1 calc R U
H14B H 0.8202 0.8669 0.4282 0.057 Uiso 1 1 calc R U
H14C H 0.9072 0.8034 0.5055 0.057 Uiso 1 1 calc R U
C15 C 0.7422(3) 0.62539(18) 0.44145(17) 0.0246(6) Uani 1 1 d . .
C16 C 0.6552(3) 0.5354(2) 0.4177(2) 0.0441(8) Uani 1 1 d . .
H16A H 0.7175 0.4826 0.4171 0.066 Uiso 1 1 calc R U
H16B H 0.5888 0.5426 0.3611 0.066 Uiso 1 1 calc R U
H16C H 0.6042 0.5238 0.4597 0.066 Uiso 1 1 calc R U
C17 C 0.8440(3) 0.6102(2) 0.52910(19) 0.0355(7) Uani 1 1 d . .
H17A H 0.8990 0.5536 0.5284 0.053 Uiso 1 1 calc R U
H17B H 0.7919 0.6030 0.5712 0.053 Uiso 1 1 calc R U
H17C H 0.9066 0.6641 0.5442 0.053 Uiso 1 1 calc R U
C18 C 0.8238(4) 0.6410(2) 0.3763(2) 0.0428(8) Uani 1 1 d . .
H18A H 0.8885 0.5888 0.3789 0.064 Uiso 1 1 calc R U
H18B H 0.8767 0.6995 0.3893 0.064 Uiso 1 1 calc R U
H18C H 0.7585 0.6446 0.3190 0.064 Uiso 1 1 calc R U
C21 C 0.1917(3) 0.8172(2) 0.30565(17) 0.0265(6) Uani 1 1 d . .
C22 C 0.0422(3) 0.7805(2) 0.2765(2) 0.0436(8) Uani 1 1 d . .
H22A H -0.0220 0.8289 0.2850 0.065 Uiso 1 1 calc R U
H22B H 0.0341 0.7250 0.3098 0.065 Uiso 1 1 calc R U
H22C H 0.0185 0.7640 0.2160 0.065 Uiso 1 1 calc R U
C23 C 0.2186(4) 0.8505(3) 0.3970(2) 0.0482(9) Uani 1 1 d . .
H23A H 0.1506 0.8990 0.3995 0.072 Uiso 1 1 calc R U
H23B H 0.3132 0.8762 0.4171 0.072 Uiso 1 1 calc R U
H23C H 0.2093 0.7977 0.4331 0.072 Uiso 1 1 calc R U
C24 C 0.2062(4) 0.9018(2) 0.2508(2) 0.0476(9) Uani 1 1 d . .
H24A H 0.1345 0.9482 0.2517 0.071 Uiso 1 1 calc R U
H24B H 0.1945 0.8813 0.1921 0.071 Uiso 1 1 calc R U
H24C H 0.2989 0.9297 0.2736 0.071 Uiso 1 1 calc R U
C25 C 0.2624(3) 0.6488(2) 0.20628(16) 0.0281(6) Uani 1 1 d . .
C26 C 0.1480(3) 0.5796(2) 0.2130(2) 0.0407(8) Uani 1 1 d . .
H26A H 0.1280 0.5363 0.1647 0.061 Uiso 1 1 calc R U
H26B H 0.0630 0.6141 0.2125 0.061 Uiso 1 1 calc R U
H26C H 0.1803 0.5442 0.2662 0.061 Uiso 1 1 calc R U
C27 C 0.3898(3) 0.5925(2) 0.19904(19) 0.0357(7) Uani 1 1 d . .
H27A H 0.3629 0.5532 0.1480 0.054 Uiso 1 1 calc R U
H27B H 0.4238 0.5529 0.2495 0.054 Uiso 1 1 calc R U
H27C H 0.4639 0.6356 0.1950 0.054 Uiso 1 1 calc R U
C28 C 0.2121(3) 0.7079(2) 0.12550(18) 0.0396(8) Uani 1 1 d . .
H28A H 0.1910 0.6670 0.0755 0.059 Uiso 1 1 calc R U
H28B H 0.2854 0.7523 0.1226 0.059 Uiso 1 1 calc R U
H28C H 0.1278 0.7423 0.1266 0.059 Uiso 1 1 calc R U

loop_
_atom_site_aniso_label
_atom_site_aniso_U_11
_atom_site_aniso_U_22
_atom_site_aniso_U_33
_atom_site_aniso_U_23
_atom_site_aniso_U_13
_atom_site_aniso_U_12
Ni1 0.01886(17) 0.02071(18) 0.01639(17) 0.00297(13) 0.00447(13) -0.00125(14)
P1 0.0183(3) 0.0196(4) 0.0169(3) 0.0010(3) 0.0030(3) -0.0004(3)
P2 0.0184(3) 0.0231(4) 0.0155(3) 0.0022(3) 0.0031(3) -0.0013(3)
C1 0.0308(15) 0.0203(14) 0.0217(14) -0.0012(11) 0.0099(12) 0.0003(11)
O1 0.0250(10) 0.0345(11) 0.0230(10) 0.0106(8) 0.0049(8) -0.0040(8)
O2 0.0227(10) 0.0356(12) 0.0253(10) 0.0070(9) 0.0062(8) -0.0061(8)
O3 0.0437(13) 0.0273(11) 0.0272(11) 0.0047(8) 0.0165(10) -0.0064(9)
C9 0.0237(14) 0.0258(14) 0.0179(13) 0.0031(11) 0.0058(11) -0.0016(11)
C10 0.0221(14) 0.0280(15) 0.0212(13) 0.0051(11) 0.0053(11) -0.0046(11)
C11 0.0275(15) 0.0223(14) 0.0208(14) -0.0021(11) 0.0010(12) -0.0009(11)
C12 0.0423(18) 0.0209(15) 0.0354(18) -0.0023(13) -0.0019(15) 0.0033(13)
C13 0.0372(17) 0.0307(17) 0.0224(15) -0.0057(12) -0.0010(13) 0.0011(13)
C14 0.0285(16) 0.0412(19) 0.0392(18) -0.0007(14) 0.0009(14) -0.0134(14)
C15 0.0249(14) 0.0224(14) 0.0277(15) 0.0007(11) 0.0094(12) 0.0037(11)
C16 0.0382(19) 0.0229(17) 0.067(2) -0.0064(15) 0.0079(18) 0.0049(13)
C17 0.0334(17) 0.0362(18) 0.0331(17) 0.0068(13) 0.0034(14) 0.0138(13)
C18 0.052(2) 0.043(2) 0.0408(19) 0.0087(15) 0.0252(17) 0.0159(16)
C21 0.0209(14) 0.0313(16) 0.0268(15) 0.0024(12) 0.0059(12) 0.0030(11)
C22 0.0228(16) 0.057(2) 0.049(2) 0.0004(17) 0.0079(15) 0.0026(15)
C23 0.044(2) 0.056(2) 0.040(2) -0.0126(16) 0.0058(17) 0.0214(17)
C24 0.047(2) 0.0360(19) 0.065(2) 0.0196(17) 0.0253(19) 0.0157(16)
C25 0.0299(15) 0.0343(17) 0.0180(14) -0.0035(12) 0.0033(12) -0.0047(12)
C26 0.0383(19) 0.0392(19) 0.0376(19) -0.0046(14) -0.0007(15) -0.0128(15)
C27 0.0426(19) 0.0337(18) 0.0304(17) -0.0088(13) 0.0097(15) -0.0004(14)
C28 0.0410(18) 0.053(2) 0.0188(15) 0.0008(14) -0.0021(13) -0.0075(16)

loop_
_atom_type_symbol
_atom_type_description
_atom_type_scat_dispersion_real
_atom_type_scat_dispersion_imag
_atom_type_scat_source
C C 0.0033 0.0016 'International Tables Vol C Tables 4.2.6.8 and 6.1.1.4'
H H 0.0000 0.0000 'International Tables Vol C Tables 4.2.6.8 and 6.1.1.4'
O O 0.0106 0.0060 'International Tables Vol C Tables 4.2.6.8 and 6.1.1.4'
P P 0.1023 0.0942 'International Tables Vol C Tables 4.2.6.8 and 6.1.1.4'
Ni Ni 0.3393 1.1124 'International Tables Vol C Tables 4.2.6.8 and 6.1.1.4'

loop_
_geom_angle_atom_site_label_1
_geom_angle_atom_site_label_2
_geom_angle_atom_site_label_3
_geom_angle
O1 Ni1 O2 69.99(8)
O1 Ni1 P2 98.41(6)
O2 Ni1 P2 168.40(6)
O1 Ni1 P1 171.04(6)
O2 Ni1 P1 101.14(6)
P2 Ni1 P1 90.46(3)
O1 Ni1 C1 34.86(9)
O2 Ni1 C1 35.15(8)
P2 Ni1 C1 133.26(7)
P1 Ni1 C1 136.25(7)
C9 P1 C11 105.78(12)
C9 P1 C15 107.63(12)
C11 P1 C15 110.94(12)
C9 P1 Ni1 107.47(8)
C11 P1 Ni1 109.52(9)
C15 P1 Ni1 115.02(9)
C10 P2 C25 106.24(13)
C10 P2 C21 107.12(12)
C25 P2 C21 110.54(13)
C10 P2 Ni1 107.80(9)
C25 P2 Ni1 109.78(9)
C21 P2 Ni1 114.93(9)
O3 C1 O1 124.5(3)
O3 C1 O2 125.1(3)
O1 C1 O2 110.4(2)
O3 C1 Ni1 179.0(2)
O1 C1 Ni1 55.08(12)
O2 C1 Ni1 55.36(12)
C1 O1 Ni1 90.07(15)
C1 O2 Ni1 89.49(15)
C10 C9 P1 110.86(17)
C10 C9 H9A 109.5
P1 C9 H9A 109.5
C10 C9 H9B 109.5
P1 C9 H9B 109.5
H9A C9 H9B 108.1
C9 C10 P2 110.50(17)
C9 C10 H10A 109.6
P2 C10 H10A 109.6
C9 C10 H10B 109.6
P2 C10 H10B 109.6
H10A C10 H10B 108.1
C13 C11 C14 111.5(2)
C13 C11 C12 106.9(2)
C14 C11 C12 107.5(2)
C13 C11 P1 113.92(19)
C14 C11 P1 109.88(19)
C12 C11 P1 106.74(18)
C11 C12 H12A 109.5
C11 C12 H12B 109.5
H12A C12 H12B 109.5
C11 C12 H12C 109.5
H12A C12 H12C 109.5
H12B C12 H12C 109.5
C11 C13 H13A 109.5
C11 C13 H13B 109.5
H13A C13 H13B 109.5
C11 C13 H13C 109.5
H13A C13 H13C 109.5
H13B C13 H13C 109.5
C11 C14 H14A 109.5
C11 C14 H14B 109.5
H14A C14 H14B 109.5
C11 C14 H14C 109.5
H14A C14 H14C 109.5
H14B C14 H14C 109.5
C17 C15 C18 109.5(2)
C17 C15 C16 107.3(2)
C18 C15 C16 108.6(3)
C17 C15 P1 115.15(19)
C18 C15 P1 107.99(19)
C16 C15 P1 108.19(19)
C15 C16 H16A 109.5
C15 C16 H16B 109.5
H16A C16 H16B 109.5
C15 C16 H16C 109.5
H16A C16 H16C 109.5
H16B C16 H16C 109.5
C15 C17 H17A 109.5
C15 C17 H17B 109.5
H17A C17 H17B 109.5
C15 C17 H17C 109.5
H17A C17 H17C 109.5
H17B C17 H17C 109.5
C15 C18 H18A 109.5
C15 C18 H18B 109.5
H18A C18 H18B 109.5
C15 C18 H18C 109.5
H18A C18 H18C 109.5
H18B C18 H18C 109.5
C23 C21 C22 107.4(3)
C23 C21 C24 108.0(3)
C22 C21 C24 109.5(3)
C23 C21 P2 108.52(19)
C22 C21 P2 113.7(2)
C24 C21 P2 109.51(19)
C21 C22 H22A 109.5
C21 C22 H22B 109.5
H22A C22 H22B 109.5
C21 C22 H22C 109.5
H22A C22 H22C 109.5
H22B C22 H22C 109.5
C21 C23 H23A 109.5
C21 C23 H23B 109.5
H23A C23 H23B 109.5
C21 C23 H23C 109.5
H23A C23 H23C 109.5
H23B C23 H23C 109.5
C21 C24 H24A 109.5
C21 C24 H24B 109.5
H24A C24 H24B 109.5
C21 C24 H24C 109.5
H24A C24 H24C 109.5
H24B C24 H24C 109.5
C28 C25 C27 107.3(2)
C28 C25 C26 110.5(2)
C27 C25 C26 108.4(2)
C28 C25 P2 110.2(2)
C27 C25 P2 106.07(18)
C26 C25 P2 114.0(2)
C25 C26 H26A 109.5
C25 C26 H26B 109.5
H26A C26 H26B 109.5
C25 C26 H26C 109.5
H26A C26 H26C 109.5
H26B C26 H26C 109.5
C25 C27 H27A 109.5
C25 C27 H27B 109.5
H27A C27 H27B 109.5
C25 C27 H27C 109.5
H27A C27 H27C 109.5
H27B C27 H27C 109.5
C25 C28 H28A 109.5
C25 C28 H28B 109.5
H28A C28 H28B 109.5
C25 C28 H28C 109.5
H28A C28 H28C 109.5
H28B C28 H28C 109.5

loop_
_geom_bond_atom_site_label_1
_geom_bond_atom_site_label_2
_geom_bond_distance
Ni1 O1 1.8821(17)
Ni1 O2 1.8887(18)
Ni1 P2 2.1648(7)
Ni1 P1 2.1772(7)
Ni1 C1 2.295(3)
P1 C9 1.844(3)
P1 C11 1.880(3)
P1 C15 1.891(3)
P2 C10 1.853(3)
P2 C25 1.883(3)
P2 C21 1.888(3)
C1 O3 1.227(3)
C1 O1 1.312(3)
C1 O2 1.321(3)
C9 C10 1.547(3)
C9 H9A 0.9900
C9 H9B 0.9900
C10 H10A 0.9900
C10 H10B 0.9900
C11 C13 1.530(4)
C11 C14 1.533(4)
C11 C12 1.536(4)
C12 H12A 0.9800
C12 H12B 0.9800
C12 H12C 0.9800
C13 H13A 0.9800
C13 H13B 0.9800
C13 H13C 0.9800
C14 H14A 0.9800
C14 H14B 0.9800
C14 H14C 0.9800
C15 C17 1.521(4)
C15 C18 1.533(4)
C15 C16 1.539(4)
C16 H16A 0.9800
C16 H16B 0.9800
C16 H16C 0.9800
C17 H17A 0.9800
C17 H17B 0.9800
C17 H17C 0.9800
C18 H18A 0.9800
C18 H18B 0.9800
C18 H18C 0.9800
C21 C23 1.520(4)
C21 C22 1.526(4)
C21 C24 1.538(4)
C22 H22A 0.9800
C22 H22B 0.9800
C22 H22C 0.9800
C23 H23A 0.9800
C23 H23B 0.9800
C23 H23C 0.9800
C24 H24A 0.9800
C24 H24B 0.9800
C24 H24C 0.9800
C25 C28 1.530(4)
C25 C27 1.539(4)
C25 C26 1.540(4)
C26 H26A 0.9800
C26 H26B 0.9800
C26 H26C 0.9800
C27 H27A 0.9800
C27 H27B 0.9800
C27 H27C 0.9800
C28 H28A 0.9800
C28 H28B 0.9800
C28 H28C 0.9800

loop_
_geom_torsion_atom_site_label_1
_geom_torsion_atom_site_label_2
_geom_torsion_atom_site_label_3
_geom_torsion_atom_site_label_4
_geom_torsion
O3 C1 O1 Ni1 -178.9(3)
O2 C1 O1 Ni1 1.6(2)
O2 Ni1 O1 C1 -1.15(15)
P2 Ni1 O1 C1 179.19(14)
O3 C1 O2 Ni1 178.9(3)
O1 C1 O2 Ni1 -1.6(2)
O1 Ni1 O2 C1 1.14(14)
P2 Ni1 O2 C1 2.8(4)
P1 Ni1 O2 C1 -177.53(13)
C11 P1 C9 C10 148.36(19)
C15 P1 C9 C10 -93.0(2)
Ni1 P1 C9 C10 31.4(2)
P1 C9 C10 P2 -39.5(2)
C25 P2 C10 C9 148.30(19)
C21 P2 C10 C9 -93.5(2)
Ni1 P2 C10 C9 30.7(2)
C9 P1 C11 C13 46.0(2)
C15 P1 C11 C13 -70.4(2)
Ni1 P1 C11 C13 161.58(18)
C9 P1 C11 C14 172.03(19)
C15 P1 C11 C14 55.6(2)
Ni1 P1 C11 C14 -72.4(2)
C9 P1 C11 C12 -71.7(2)
C15 P1 C11 C12 171.87(19)
Ni1 P1 C11 C12 43.8(2)
C9 P1 C15 C17 -82.7(2)
C11 P1 C15 C17 32.6(2)
Ni1 P1 C15 C17 157.62(18)
C9 P1 C15 C18 154.7(2)
C11 P1 C15 C18 -90.0(2)
Ni1 P1 C15 C18 35.0(2)
C9 P1 C15 C16 37.3(2)
C11 P1 C15 C16 152.6(2)
Ni1 P1 C15 C16 -82.4(2)
C10 P2 C21 C23 41.7(2)
C25 P2 C21 C23 157.0(2)
Ni1 P2 C21 C23 -78.0(2)
C10 P2 C21 C22 -77.8(2)
C25 P2 C21 C22 37.6(2)
Ni1 P2 C21 C22 162.50(19)
C10 P2 C21 C24 159.4(2)
C25 P2 C21 C24 -85.3(2)
Ni1 P2 C21 C24 39.7(2)
C10 P2 C25 C28 168.3(2)
C21 P2 C25 C28 52.4(2)
Ni1 P2 C25 C28 -75.4(2)
C10 P2 C25 C27 -75.8(2)
C21 P2 C25 C27 168.29(19)
Ni1 P2 C25 C27 40.5(2)
C10 P2 C25 C26 43.4(2)
C21 P2 C25 C26 -72.5(2)
Ni1 P2 C25 C26 159.68(19)
